data_7249692
loop_
_publ_author_name
'McCusker, Thomas L.'
'Vanagas, Nicole A.'
'Szymanowski, Jennifer'
'Bertke, Jeffery A.'
'Surbella, Robert'
'Arteaga, Ana'
'Knope, Karah'

_publ_section_title
;
 Elucidating Trends in Synthesis and Structural Periodicity in a Series of
 Tetravalent Actinide-oxo Hexamers
;
_journal_name_full CrystEngComm
_journal_paper_doi 10.1039/D4CE01042F
_journal_year 2025
_chemical_formula_moiety 'C84 H60 O36 U6, 1.638(C2 H6 O), 2.362(O)'
_chemical_formula_sum 'C87.28 H69.83 O40 U6'
_chemical_formula_weight 3186.75
_space_group_crystal_system monoclinic
_space_group_IT_number 14
_space_group_name_Hall '-P 2yn'
_space_group_name_H-M_alt 'P 1 21/n 1'
_atom_sites_solution_hydrogens geom
_atom_sites_solution_primary intrinsic
_audit_creation_method SHELXL-2018/3
_audit_update_record
;
2024-09-30 deposited with the CCDC.	2024-12-13 downloaded from the CCDC.
;
_cell_angle_alpha 90
_cell_angle_beta 95.234(2)
_cell_angle_gamma 90
_cell_formula_units_Z 4
_cell_length_a 15.8168(9)
_cell_length_b 24.7055(12)
_cell_length_c 23.9238(13)
_cell_measurement_reflns_used 9797
_cell_measurement_temperature 100(2)
_cell_measurement_theta_max 28.59
_cell_measurement_theta_min 2.38
_cell_volume 9309.5(9)
_computing_cell_refinement 'SAINT V8.37A (Bruker, 2005)'
_computing_data_collection 'APEX3 V2016.5-0 (Bruker, 2016)'
_computing_data_reduction
; 
SAINT V8.37A, XPREP v2014/2, SADABS V2016/2 (Bruker, 2016) 
;
_computing_molecular_graphics 'SHELXLE v932 (Hubschle, 2011)'
_computing_publication_material 'XCIF V2014-2 (Bruker, 2014)'
_computing_structure_refinement 'SHELX-2018-3 (Sheldrick, 2015)'
_computing_structure_solution 'SHELX-2014-5 (Sheldrick, 2015)'
_diffrn_ambient_temperature 100(2)
_diffrn_measured_fraction_theta_full 0.999
_diffrn_measured_fraction_theta_max 0.991
_diffrn_measurement_device_type 'Bruker D8 Quest/Photon 100'
_diffrn_measurement_method 'profile data from \f and \w scans'
_diffrn_radiation_monochromator 'multilayer mirrors'
_diffrn_radiation_source 'microfocus sealed tube'
_diffrn_radiation_type MoK\a
_diffrn_radiation_wavelength 0.71073
_diffrn_reflns_av_R_equivalents 0.0752
_diffrn_reflns_av_unetI/netI 0.0367
_diffrn_reflns_Laue_measured_fraction_full 0.999
_diffrn_reflns_Laue_measured_fraction_max 0.991
_diffrn_reflns_limit_h_max 21
_diffrn_reflns_limit_h_min -21
_diffrn_reflns_limit_k_max 33
_diffrn_reflns_limit_k_min -32
_diffrn_reflns_limit_l_max 32
_diffrn_reflns_limit_l_min -32
_diffrn_reflns_number 465068
_diffrn_reflns_point_group_measured_fraction_full 0.999
_diffrn_reflns_point_group_measured_fraction_max 0.991
_diffrn_reflns_theta_full 25.242
_diffrn_reflns_theta_max 28.681
_diffrn_reflns_theta_min 1.697
_exptl_absorpt_coefficient_mu 10.490
_exptl_absorpt_correction_T_max 0.11301
_exptl_absorpt_correction_T_min 0.02496
_exptl_absorpt_correction_type multi-scan
_exptl_absorpt_process_details 'SADABS V2016/2 (Bruker, 2016)'
_exptl_crystal_density_diffrn 2.274
_exptl_crystal_density_method 'not measured'
_exptl_crystal_description prism
_exptl_crystal_F_000 5862
_exptl_crystal_size_max 0.172
_exptl_crystal_size_mid 0.117
_exptl_crystal_size_min 0.093
_refine_diff_density_max 1.253
_refine_diff_density_min -1.499
_refine_diff_density_rms 0.212
_refine_ls_extinction_method none
_refine_ls_goodness_of_fit_ref 1.110
_refine_ls_hydrogen_treatment constr
_refine_ls_matrix_type full
_refine_ls_number_parameters 1408
_refine_ls_number_reflns 23799
_refine_ls_number_restraints 1888
_refine_ls_restrained_S_all 1.071
_refine_ls_R_factor_all 0.0542
_refine_ls_R_factor_gt 0.0358
_refine_ls_shift/su_max 0.004
_refine_ls_shift/su_mean 0.000
_refine_ls_structure_factor_coef Fsqd
_refine_ls_weighting_details 'w=1/[\s^2^(Fo^2^)+(0.0095P)^2^+72.7859P] where P=(Fo^2^+2Fc^2^)/3'
_refine_ls_weighting_scheme calc
_refine_ls_wR_factor_gt 0.0600
_refine_ls_wR_factor_ref 0.0643
_reflns_Friedel_coverage 0.000
_reflns_number_gt 19635
_reflns_number_total 23799
_reflns_threshold_expression 'I > 2\s(I)'
_cod_data_source_file d4ce01042f2.cif
_cod_data_source_block BB22111_a
_cod_original_sg_symbol_H-M 'P 21/n'
_cod_database_code 7249692
_shelx_shelxl_version_number 2018/3
_shelx_space_group_comment
;
The symmetry employed for this shelxl refinement is uniquely defined
by the following loop, which should always be used as a source of
symmetry information in preference to the above space-group names.
They are only intended as comments.
;
_shelx_estimated_absorpt_t_min 0.266
_shelx_estimated_absorpt_t_max 0.442

loop_
_space_group_symop_operation_xyz
'x, y, z'
'-x+1/2, y+1/2, -z+1/2'
'-x, -y, -z'
'x-1/2, -y-1/2, z-1/2'

loop_
_atom_site_label
_atom_site_type_symbol
_atom_site_fract_x
_atom_site_fract_y
_atom_site_fract_z
_atom_site_U_iso_or_equiv
_atom_site_adp_type
_atom_site_occupancy
_atom_site_site_symmetry_order
_atom_site_calc_flag
_atom_site_refinement_flags_posn
_atom_site_refinement_flags_adp
_atom_site_refinement_flags_occupancy
_atom_site_disorder_assembly
_atom_site_disorder_group
U1 U 0.33238(2) 0.51249(2) -0.04173(2) 0.01564(4) Uani 1 1 d . . . . .
U2 U 0.47455(2) 0.39605(2) 0.01594(2) 0.01503(4) Uani 1 1 d . . . . .
U3 U 0.45580(2) 0.52107(2) 0.10688(2) 0.01472(4) Uani 1 1 d . . . . .
O1 O 0.4019(6) 0.4721(4) 0.0324(4) 0.0200(18) Uani 0.5 1 d . U P A 1
O1B O 0.3699(6) 0.4607(4) 0.0454(4) 0.0211(18) Uani 0.5 1 d . U P A 2
O2 O 0.4128(6) 0.4394(4) -0.0759(4) 0.0214(17) Uani 0.5 1 d . U P A 1
O2B O 0.4409(5) 0.4526(4) -0.0536(4) 0.0192(17) Uani 0.5 1 d . U P A 2
O3 O 0.5424(6) 0.4587(4) 0.0682(4) 0.0150(18) Uani 0.5 1 d . U P A 1
O3B O 0.5532(7) 0.4477(4) 0.0911(4) 0.0170(19) Uani 0.5 1 d . U P A 2
O4 O 0.6066(6) 0.4232(3) -0.0288(3) 0.0204(16) Uani 0.5 1 d . U P A 1
O4B O 0.5716(5) 0.4440(4) -0.0223(3) 0.0186(16) Uani 0.5 1 d . U P A 2
O5 O 0.2541(3) 0.42874(18) -0.0442(2) 0.0396(12) Uani 1 1 d . . . . .
O6 O 0.3349(3) 0.36107(16) -0.00611(17) 0.0253(9) Uani 1 1 d . . . . .
O7 O 0.2982(3) 0.50830(16) -0.14423(16) 0.0248(9) Uani 1 1 d . . . . .
O8 O 0.1832(2) 0.51933(16) -0.10141(17) 0.0250(9) Uani 1 1 d . . . . .
O9 O 0.4357(3) 0.36487(15) 0.10480(15) 0.0216(8) Uani 1 1 d . . . . .
O10 O 0.4155(3) 0.44041(16) 0.15412(17) 0.0316(10) Uani 1 1 d . . . . .
O11 O 0.5929(2) 0.33920(15) 0.04768(16) 0.0227(8) Uani 1 1 d . . . . .
O12 O 0.7040(2) 0.39457(16) 0.06245(19) 0.0290(9) Uani 1 1 d . . . . .
O15 O 0.3071(2) 0.54440(16) 0.12129(15) 0.0226(8) Uani 1 1 d . . . . .
O16 O 0.3855(2) 0.54578(15) 0.20242(15) 0.0214(8) Uani 1 1 d . . . . .
O17 O 0.2211(3) 0.53052(18) 0.02231(17) 0.0287(9) Uani 1 1 d . . . . .
O18 O 0.5610(2) 0.51748(16) 0.18814(15) 0.0222(8) Uani 1 1 d . . . . .
C1 C 0.2676(4) 0.3794(2) -0.0319(3) 0.0264(12) Uani 1 1 d . . . . .
C2 C 0.1984(4) 0.3401(2) -0.0490(2) 0.0241(12) Uani 1 1 d . . . . .
C3 C 0.2139(4) 0.2851(2) -0.0413(2) 0.0256(12) Uani 1 1 d . . . . .
H3 H 0.267326 0.273053 -0.024410 0.031 Uiso 1 1 calc R U . . .
C4 C 0.1510(4) 0.2480(3) -0.0582(3) 0.0303(13) Uani 1 1 d . . . . .
H4 H 0.161461 0.210341 -0.053146 0.036 Uiso 1 1 calc R U . . .
C5 C 0.0730(4) 0.2657(3) -0.0825(3) 0.0321(14) Uani 1 1 d . . . . .
H5 H 0.030224 0.240039 -0.094147 0.039 Uiso 1 1 calc R U . . .
C6 C 0.0571(4) 0.3202(3) -0.0898(3) 0.0385(16) Uani 1 1 d . . . . .
H6 H 0.003113 0.332285 -0.105512 0.046 Uiso 1 1 calc R U . . .
C7 C 0.1206(4) 0.3572(3) -0.0740(3) 0.0317(14) Uani 1 1 d . . . . .
H7 H 0.110609 0.394734 -0.080288 0.038 Uiso 1 1 calc R U . . .
C8 C 0.2176(4) 0.5141(2) -0.1462(2) 0.0234(11) Uani 1 1 d . . . . .
C9 C 0.1673(4) 0.5149(2) -0.2025(3) 0.0292(13) Uani 1 1 d . . . . .
C10 C 0.2080(5) 0.5228(3) -0.2511(3) 0.0421(17) Uani 1 1 d . . . . .
H10 H 0.267904 0.527367 -0.248598 0.051 Uiso 1 1 calc R U . . .
C11 C 0.1616(6) 0.5240(4) -0.3026(3) 0.059(2) Uani 1 1 d . . . . .
H11 H 0.189050 0.530444 -0.335710 0.071 Uiso 1 1 calc R U . . .
C12 C 0.0736(5) 0.5158(4) -0.3061(3) 0.056(2) Uani 1 1 d . . . . .
H12 H 0.041616 0.515285 -0.341637 0.067 Uiso 1 1 calc R U . . .
C13 C 0.0338(5) 0.5085(3) -0.2582(3) 0.0512(19) Uani 1 1 d . . . . .
H13 H -0.025975 0.503462 -0.260682 0.061 Uiso 1 1 calc R U . . .
C14 C 0.0800(4) 0.5084(3) -0.2060(3) 0.0393(16) Uani 1 1 d . . . . .
H14 H 0.051874 0.503948 -0.172816 0.047 Uiso 1 1 calc R U . . .
C15 C 0.4218(4) 0.3898(2) 0.1499(2) 0.0227(11) Uani 1 1 d . . . . .
C16 C 0.4129(4) 0.3563(2) 0.2011(2) 0.0212(11) Uani 1 1 d . . . . .
C17 C 0.3839(4) 0.3797(2) 0.2487(2) 0.0244(12) Uani 1 1 d . . . . .
H17 H 0.369579 0.417046 0.248448 0.029 Uiso 1 1 calc R U . . .
C18 C 0.3756(4) 0.3492(3) 0.2961(2) 0.0325(14) Uani 1 1 d . . . . .
H18 H 0.353802 0.365132 0.327898 0.039 Uiso 1 1 calc R U . . .
C19 C 0.3994(4) 0.2950(3) 0.2972(3) 0.0338(14) Uani 1 1 d . . . . .
H19 H 0.394707 0.273966 0.330005 0.041 Uiso 1 1 calc R U . . .
C20 C 0.4295(4) 0.2718(3) 0.2508(3) 0.0324(14) Uani 1 1 d . . . . .
H20 H 0.446065 0.234809 0.251774 0.039 Uiso 1 1 calc R U . . .
C21 C 0.4361(4) 0.3019(2) 0.2024(2) 0.0260(12) Uani 1 1 d . . . . .
H21 H 0.456318 0.285509 0.170326 0.031 Uiso 1 1 calc R U . . .
C22 C 0.6714(4) 0.3478(2) 0.0588(2) 0.0202(11) Uani 1 1 d . . . . .
C23 C 0.7291(4) 0.3007(2) 0.0693(2) 0.0208(11) Uani 1 1 d . . . . .
C24 C 0.8125(4) 0.3085(3) 0.0913(2) 0.0272(12) Uani 1 1 d . . . . .
H24 H 0.832970 0.344086 0.098995 0.033 Uiso 1 1 calc R U . . .
C25 C 0.8661(4) 0.2644(3) 0.1020(3) 0.0386(15) Uani 1 1 d . . . . .
H25 H 0.923191 0.269845 0.117030 0.046 Uiso 1 1 calc R U . . .
C26 C 0.8366(5) 0.2132(3) 0.0909(3) 0.0462(18) Uani 1 1 d . . . . .
H26 H 0.872944 0.183085 0.098984 0.055 Uiso 1 1 calc R U . . .
C27 C 0.7537(5) 0.2048(3) 0.0678(3) 0.0417(16) Uani 1 1 d . . . . .
H27 H 0.734179 0.169113 0.059446 0.050 Uiso 1 1 calc R U . . .
C28 C 0.6993(4) 0.2486(2) 0.0569(3) 0.0280(13) Uani 1 1 d . . . . .
H28 H 0.642557 0.243002 0.041312 0.034 Uiso 1 1 calc R U . . .
O13 O 0.485(3) 0.3340(11) -0.0599(5) 0.023(2) Uani 0.62(3) 1 d D U P A 1
O14 O 0.5357(11) 0.3831(5) -0.1291(7) 0.023(2) Uani 0.62(3) 1 d D U P A 1
C29 C 0.498(3) 0.3425(10) -0.1110(6) 0.0231(19) Uani 0.62(3) 1 d D U P A 1
C30 C 0.4631(16) 0.3012(7) -0.1526(6) 0.0259(18) Uani 0.62(3) 1 d D U P A 1
C31 C 0.4168(14) 0.2573(7) -0.1364(6) 0.031(2) Uani 0.62(3) 1 d D U P A 1
H31 H 0.409843 0.251470 -0.097886 0.038 Uiso 0.62(3) 1 calc R U P A 1
C32 C 0.3805(10) 0.2218(6) -0.1769(7) 0.036(2) Uani 0.62(3) 1 d D U P A 1
H32 H 0.346707 0.192448 -0.166019 0.044 Uiso 0.62(3) 1 calc R U P A 1
C33 C 0.3930(9) 0.2287(7) -0.2320(7) 0.034(3) Uani 0.62(3) 1 d D U P A 1
H33 H 0.368577 0.203875 -0.259200 0.041 Uiso 0.62(3) 1 calc R U P A 1
C34 C 0.4413(10) 0.2719(7) -0.2490(6) 0.034(2) Uani 0.62(3) 1 d D U P A 1
H34 H 0.450431 0.276277 -0.287418 0.041 Uiso 0.62(3) 1 calc R U P A 1
C35 C 0.4758(12) 0.3083(7) -0.2095(6) 0.030(2) Uani 0.62(3) 1 d D U P A 1
H35 H 0.508028 0.338182 -0.220770 0.037 Uiso 0.62(3) 1 calc R U P A 1
O13B O 0.492(4) 0.3352(18) -0.0576(8) 0.022(3) Uani 0.38(3) 1 d D U P A 2
O14B O 0.5168(17) 0.3838(9) -0.1342(11) 0.020(3) Uani 0.38(3) 1 d D U P A 2
C29B C 0.492(5) 0.3415(16) -0.1106(9) 0.023(2) Uani 0.38(3) 1 d D U P A 2
C30B C 0.457(3) 0.2958(12) -0.1464(8) 0.026(2) Uani 0.38(3) 1 d D U P A 2
C31B C 0.411(2) 0.2547(11) -0.1241(9) 0.032(3) Uani 0.38(3) 1 d D U P A 2
H31B H 0.403903 0.254076 -0.085047 0.039 Uiso 0.38(3) 1 calc R U P A 2
C32B C 0.3751(17) 0.2143(9) -0.1592(12) 0.035(3) Uani 0.38(3) 1 d D U P A 2
H32B H 0.344629 0.185545 -0.143839 0.042 Uiso 0.38(3) 1 calc R U P A 2
C33B C 0.3833(16) 0.2156(10) -0.2154(11) 0.035(3) Uani 0.38(3) 1 d D U P A 2
H33B H 0.357655 0.188083 -0.238946 0.041 Uiso 0.38(3) 1 calc R U P A 2
C34B C 0.4287(17) 0.2568(11) -0.2387(9) 0.034(3) Uani 0.38(3) 1 d D U P A 2
H34B H 0.433699 0.257646 -0.277947 0.041 Uiso 0.38(3) 1 calc R U P A 2
C35B C 0.466(2) 0.2965(10) -0.2041(8) 0.031(3) Uani 0.38(3) 1 d D U P A 2
H35B H 0.498699 0.324224 -0.219502 0.037 Uiso 0.38(3) 1 calc R U P A 2
C36 C 0.3148(4) 0.5537(2) 0.1745(2) 0.0220(11) Uani 1 1 d . . . . .
C37 C 0.2402(4) 0.5751(2) 0.2011(2) 0.0256(12) Uani 1 1 d . . . . .
C38 C 0.1600(4) 0.5747(3) 0.1716(3) 0.0321(14) Uani 1 1 d . . . . .
H38 H 0.153274 0.561673 0.134047 0.039 Uiso 1 1 calc R U . . .
C39 C 0.0903(5) 0.5933(3) 0.1968(3) 0.0441(17) Uani 1 1 d . . . . .
H39 H 0.035487 0.592475 0.176846 0.053 Uiso 1 1 calc R U . . .
C40 C 0.1006(5) 0.6131(3) 0.2515(3) 0.0474(18) Uani 1 1 d . . . . .
H40 H 0.052771 0.626074 0.268826 0.057 Uiso 1 1 calc R U . . .
C41 C 0.1796(5) 0.6141(3) 0.2806(3) 0.0432(17) Uani 1 1 d . . . . .
H41 H 0.186483 0.628144 0.317693 0.052 Uiso 1 1 calc R U . . .
C42 C 0.2493(4) 0.5946(2) 0.2558(3) 0.0309(13) Uani 1 1 d . . . . .
H42 H 0.303670 0.594510 0.276328 0.037 Uiso 1 1 calc R U . . .
U4 U 0.45171(2) 0.59913(2) 0.51899(2) 0.01410(4) Uani 1 1 d . . . . .
U5 U 0.66583(2) 0.52870(2) 0.53325(2) 0.01427(4) Uani 1 1 d . . . . .
U6 U 0.52390(2) 0.52771(2) 0.39013(2) 0.01411(4) Uani 1 1 d . . . . .
O19 O 0.5380(5) 0.5429(3) 0.5662(3) 0.0122(15) Uani 0.5 1 d . U P B 1
O19B O 0.5514(6) 0.5556(4) 0.5913(4) 0.0187(17) Uani 0.5 1 d . U P B 2
O20 O 0.5805(5) 0.5866(3) 0.4669(3) 0.0181(16) Uani 0.5 1 d . U P B 1
O20B O 0.5554(5) 0.5626(4) 0.4755(3) 0.0179(16) Uani 0.5 1 d . U P B 2
O21 O 0.5768(5) 0.4587(3) 0.5518(4) 0.0161(17) Uani 0.5 1 d . U P B 1
O21B O 0.6078(5) 0.4475(4) 0.5701(4) 0.0161(17) Uani 0.5 1 d . U P B 2
O22 O 0.4034(6) 0.5183(3) 0.5386(4) 0.0163(16) Uani 0.5 1 d . U P B 1
O22B O 0.3670(6) 0.5234(4) 0.5535(4) 0.0197(18) Uani 0.5 1 d . U P B 2
O23 O 0.5566(2) 0.66699(14) 0.54875(15) 0.0180(7) Uani 1 1 d . . . . .
O24 O 0.6804(2) 0.62287(15) 0.55811(18) 0.0256(9) Uani 1 1 d . . . . .
O25 O 0.5887(3) 0.37748(15) 0.39157(16) 0.0230(8) Uani 1 1 d . . . . .
O26 O 0.5771(3) 0.45222(16) 0.33862(17) 0.0315(10) Uani 1 1 d . . . . .
O27 O 0.4511(2) 0.66337(15) 0.44679(16) 0.0210(8) Uani 1 1 d . . . . .
O28 O 0.4768(3) 0.62201(16) 0.36667(17) 0.0270(9) Uani 1 1 d . . . . .
O29 O 0.7628(2) 0.45486(16) 0.5312(2) 0.0308(10) Uani 1 1 d . . . . .
O30 O 0.6968(2) 0.37815(15) 0.50200(16) 0.0221(8) Uani 1 1 d . . . . .
O31 O 0.7159(2) 0.52392(16) 0.63453(15) 0.0230(8) Uani 1 1 d . . . . .
O32 O 0.8177(2) 0.55417(16) 0.58660(16) 0.0219(8) Uani 1 1 d . . . . .
O33 O 0.6592(2) 0.56965(15) 0.36963(15) 0.0210(8) Uani 1 1 d . . . . .
O34 O 0.5737(2) 0.56104(15) 0.29256(15) 0.0199(8) Uani 1 1 d . . . . .
O35 O 0.7613(2) 0.55786(15) 0.46323(15) 0.0210(8) Uani 1 1 d . . . . .
O36 O 0.4115(2) 0.51446(16) 0.31356(15) 0.0228(8) Uani 1 1 d . . . . .
C43 C 0.6367(3) 0.6656(2) 0.5576(2) 0.0172(10) Uani 1 1 d . . . . .
C44 C 0.6826(3) 0.7178(2) 0.5695(2) 0.0179(10) Uani 1 1 d . . . . .
C45 C 0.6459(4) 0.7670(2) 0.5523(3) 0.0250(12) Uani 1 1 d . . . . .
H45 H 0.590644 0.767724 0.533120 0.030 Uiso 1 1 calc R U . . .
C46 C 0.6897(4) 0.8147(2) 0.5633(3) 0.0346(14) Uani 1 1 d . . . . .
H46 H 0.665054 0.848243 0.551223 0.041 Uiso 1 1 calc R U . . .
C47 C 0.7696(4) 0.8135(3) 0.5918(3) 0.0379(15) Uani 1 1 d . . . . .
H47 H 0.799449 0.846386 0.599339 0.046 Uiso 1 1 calc R U . . .
C48 C 0.8067(4) 0.7652(3) 0.6096(3) 0.0365(15) Uani 1 1 d . . . . .
H48 H 0.861329 0.764809 0.629620 0.044 Uiso 1 1 calc R U . . .
C49 C 0.7629(4) 0.7169(2) 0.5977(3) 0.0283(13) Uani 1 1 d . . . . .
H49 H 0.788321 0.683359 0.609039 0.034 Uiso 1 1 calc R U . . .
C50 C 0.5934(4) 0.4028(2) 0.3454(2) 0.0235(12) Uani 1 1 d . . . . .
C51 C 0.6184(4) 0.3707(2) 0.2967(2) 0.0243(12) Uani 1 1 d . . . . .
C52 C 0.6483(4) 0.3184(3) 0.3043(3) 0.0350(15) Uani 1 1 d . . . . .
H52 H 0.651829 0.302602 0.340596 0.042 Uiso 1 1 calc R U . . .
C53 C 0.6730(5) 0.2890(3) 0.2595(3) 0.0388(16) Uani 1 1 d . . . . .
H53 H 0.692992 0.252961 0.264961 0.047 Uiso 1 1 calc R U . . .
C54 C 0.6688(5) 0.3119(3) 0.2069(3) 0.0432(17) Uani 1 1 d . . . . .
H54 H 0.686778 0.292046 0.176154 0.052 Uiso 1 1 calc R U . . .
C55 C 0.6386(6) 0.3634(3) 0.1991(3) 0.052(2) Uani 1 1 d . . . . .
H55 H 0.635105 0.379107 0.162724 0.063 Uiso 1 1 calc R U . . .
C56 C 0.6131(5) 0.3930(3) 0.2437(3) 0.0353(15) Uani 1 1 d . . . . .
H56 H 0.591955 0.428756 0.237801 0.042 Uiso 1 1 calc R U . . .
C57 C 0.4447(4) 0.6596(2) 0.3936(2) 0.0202(11) Uani 1 1 d . . . . .
C58 C 0.3933(4) 0.7023(2) 0.3626(2) 0.0235(12) Uani 1 1 d . . . . .
C59 C 0.3754(4) 0.6995(3) 0.3047(3) 0.0331(14) Uani 1 1 d . . . . .
H59 H 0.399365 0.671339 0.284279 0.040 Uiso 1 1 calc R U . . .
C60 C 0.3230(5) 0.7374(3) 0.2767(3) 0.0427(17) Uani 1 1 d . . . . .
H60 H 0.311216 0.735125 0.237088 0.051 Uiso 1 1 calc R U . . .
C61 C 0.2877(4) 0.7784(3) 0.3061(3) 0.0396(16) Uani 1 1 d . . . . .
H61 H 0.251231 0.804147 0.286746 0.048 Uiso 1 1 calc R U . . .
C62 C 0.3051(4) 0.7822(3) 0.3635(3) 0.0379(15) Uani 1 1 d . . . . .
H62 H 0.281241 0.810756 0.383484 0.045 Uiso 1 1 calc R U . . .
C63 C 0.3577(4) 0.7443(2) 0.3920(3) 0.0297(13) Uani 1 1 d . . . . .
H63 H 0.369475 0.746947 0.431535 0.036 Uiso 1 1 calc R U . . .
C64 C 0.7590(4) 0.4039(2) 0.5266(2) 0.0229(11) Uani 1 1 d . . . . .
C65 C 0.8326(4) 0.3722(2) 0.5524(2) 0.0232(11) Uani 1 1 d . . . . .
C66 C 0.9043(4) 0.3990(3) 0.5769(3) 0.0285(13) Uani 1 1 d . . . . .
H66 H 0.906371 0.437424 0.576931 0.034 Uiso 1 1 calc R U . . .
C67 C 0.9728(4) 0.3695(3) 0.6014(3) 0.0332(14) Uani 1 1 d . . . . .
H67 H 1.021454 0.387711 0.618286 0.040 Uiso 1 1 calc R U . . .
C68 C 0.9699(4) 0.3131(3) 0.6011(3) 0.0415(16) Uani 1 1 d . . . . .
H68 H 1.017275 0.292901 0.616854 0.050 Uiso 1 1 calc R U . . .
C69 C 0.8979(5) 0.2866(3) 0.5777(3) 0.0407(17) Uani 1 1 d . . . . .
H69 H 0.895465 0.248187 0.578338 0.049 Uiso 1 1 calc R U . . .
C70 C 0.8295(4) 0.3161(3) 0.5535(3) 0.0310(14) Uani 1 1 d . . . . .
H70 H 0.780205 0.297794 0.537576 0.037 Uiso 1 1 calc R U . . .
C71 C 0.7871(3) 0.5473(2) 0.6325(2) 0.0185(10) Uani 1 1 d . . . . .
C72 C 0.8308(4) 0.5690(2) 0.6861(2) 0.0219(11) Uani 1 1 d . . . . .
C73 C 0.8084(4) 0.5508(3) 0.7375(2) 0.0325(14) Uani 1 1 d . . . . .
H73 H 0.767078 0.523024 0.738821 0.039 Uiso 1 1 calc R U . . .
C74 C 0.8459(5) 0.5730(3) 0.7871(3) 0.0445(18) Uani 1 1 d . . . . .
H74 H 0.830164 0.560525 0.822226 0.053 Uiso 1 1 calc R U . . .
C75 C 0.9061(5) 0.6132(3) 0.7850(3) 0.0460(18) Uani 1 1 d . . . . .
H75 H 0.932374 0.628229 0.818780 0.055 Uiso 1 1 calc R U . . .
C76 C 0.9279(5) 0.6316(3) 0.7342(3) 0.0425(17) Uani 1 1 d . . . . .
H76 H 0.968707 0.659652 0.732993 0.051 Uiso 1 1 calc R U . . .
C77 C 0.8910(4) 0.6095(2) 0.6846(3) 0.0302(13) Uani 1 1 d . . . . .
H77 H 0.907042 0.622118 0.649634 0.036 Uiso 1 1 calc R U . . .
C78 C 0.6438(3) 0.5764(2) 0.3163(2) 0.0171(10) Uani 1 1 d . . . . .
C79 C 0.7097(4) 0.6019(2) 0.2842(2) 0.0222(11) Uani 1 1 d . . . . .
C80 C 0.7903(4) 0.6122(3) 0.3096(3) 0.0417(18) Uani 1 1 d . . . . .
H80 H 0.803586 0.604017 0.348177 0.050 Uiso 1 1 calc R U . . .
C81 C 0.8516(5) 0.6344(4) 0.2787(3) 0.050(2) Uani 1 1 d . . . . .
H81 H 0.906136 0.642746 0.296596 0.060 Uiso 1 1 calc R U . . .
C82 C 0.8342(4) 0.6444(3) 0.2225(3) 0.0392(16) Uani 1 1 d . . . . .
H82 H 0.877680 0.657430 0.201027 0.047 Uiso 1 1 calc R U . . .
C83 C 0.7534(4) 0.6356(3) 0.1971(3) 0.0318(14) Uani 1 1 d . . . . .
H83 H 0.740463 0.644272 0.158547 0.038 Uiso 1 1 calc R U . . .
C84 C 0.6916(4) 0.6143(2) 0.2278(2) 0.0245(12) Uani 1 1 d . . . . .
H84 H 0.636189 0.608084 0.210134 0.029 Uiso 1 1 calc R U . . .
O37 O 0.9812(3) 0.5655(2) 0.5550(2) 0.0510(13) Uani 1 1 d D . . . .
H37 H 0.936078 0.562618 0.570756 0.077 Uiso 1 1 calc R U . . .
C85 C 1.0128(6) 0.6205(3) 0.5612(4) 0.058(2) Uani 1 1 d D . . . .
H85A H 1.066778 0.623716 0.543524 0.070 Uiso 1 1 calc R U . . .
H85B H 1.024200 0.629273 0.601533 0.070 Uiso 1 1 calc R U . . .
C86 C 0.9470(7) 0.6612(4) 0.5332(4) 0.070(3) Uani 1 1 d D . . . .
H86A H 0.967500 0.698228 0.540014 0.105 Uiso 1 1 calc R U . . .
H86B H 0.892565 0.656543 0.549191 0.105 Uiso 1 1 calc R U . . .
H86C H 0.939328 0.654419 0.492665 0.105 Uiso 1 1 calc R U . . .
O38 O 0.9175(3) 0.5271(2) 0.4505(2) 0.0477(13) Uani 1 1 d . . . . .
O39 O 0.0231(11) 0.5831(6) -0.0365(8) 0.068(4) Uani 0.385(3) 1 d D U P C -1
H39A H -0.030047 0.581127 -0.042286 0.102 Uiso 0.385(3) 1 calc R U P C -1
C87 C 0.058(2) 0.5292(8) -0.0267(11) 0.062(4) Uani 0.385(3) 1 d D U P C -1
H87A H 0.040064 0.516002 0.009438 0.074 Uiso 0.385(3) 1 calc R U P C -1
H87B H 0.120559 0.532256 -0.022455 0.074 Uiso 0.385(3) 1 calc R U P C -1
C88 C 0.0334(13) 0.4857(7) -0.0720(8) 0.054(4) Uani 0.385(3) 1 d D U P C -1
H88A H 0.023651 0.451050 -0.053751 0.080 Uiso 0.385(3) 1 calc R U P C -1
H88B H 0.079510 0.481716 -0.096419 0.080 Uiso 0.385(3) 1 calc R U P C -1
H88C H -0.018573 0.496853 -0.094567 0.080 Uiso 0.385(3) 1 calc R U P C -1
O39B O -0.0147(18) 0.6264(11) -0.0545(12) 0.085(6) Uani 0.253(3) 1 d D U P D -2
H39B H -0.060078 0.608608 -0.058740 0.127 Uiso 0.253(3) 1 calc R U P D -2
C87B C 0.048(3) 0.5961(12) -0.0202(16) 0.074(5) Uani 0.253(3) 1 d D U P D -2
H87C H 0.033064 0.597218 0.019128 0.089 Uiso 0.253(3) 1 calc R U P D -2
H87D H 0.103570 0.614298 -0.021199 0.089 Uiso 0.253(3) 1 calc R U P D -2
C88B C 0.058(4) 0.5360(14) -0.037(2) 0.068(6) Uani 0.253(3) 1 d D U P D -2
H88D H 0.102807 0.532976 -0.062795 0.102 Uiso 0.253(3) 1 calc R U P D -2
H88E H 0.004281 0.522856 -0.056178 0.102 Uiso 0.253(3) 1 calc R U P D -2
H88F H 0.073102 0.514128 -0.003649 0.102 Uiso 0.253(3) 1 calc R U P D -2
O40C O 0.0555(9) 0.5554(6) 0.0128(6) 0.049(4) Uiso 0.362(3) 1 d . . P E 3
O41 O 0.0701(9) 0.4167(6) 0.0592(5) 0.100(4) Uani 0.651(15) 1 d . U P F 1
O41B O 0.0880(15) 0.4559(10) 0.0382(10) 0.091(5) Uani 0.349(15) 1 d . U P F 2

loop_
_atom_site_aniso_label
_atom_site_aniso_U_11
_atom_site_aniso_U_22
_atom_site_aniso_U_33
_atom_site_aniso_U_23
_atom_site_aniso_U_13
_atom_site_aniso_U_12
U1 0.01809(9) 0.01494(9) 0.01387(9) 0.00023(7) 0.00131(7) -0.00070(7)
U2 0.01993(10) 0.01231(9) 0.01305(9) 0.00023(7) 0.00257(7) -0.00026(7)
U3 0.01975(10) 0.01334(9) 0.01127(9) 0.00015(7) 0.00244(7) 0.00168(7)
O1 0.027(4) 0.012(4) 0.019(4) -0.005(3) -0.005(3) 0.003(3)
O1B 0.023(5) 0.019(4) 0.021(4) -0.002(3) 0.002(3) 0.001(4)
O2 0.022(4) 0.024(4) 0.019(4) 0.004(3) 0.005(3) 0.001(3)
O2B 0.018(4) 0.023(4) 0.017(4) 0.000(3) 0.002(3) 0.003(3)
O3 0.017(4) 0.015(4) 0.014(4) -0.004(4) 0.006(4) -0.001(3)
O3B 0.026(4) 0.010(4) 0.015(5) -0.001(4) 0.003(4) 0.001(3)
O4 0.026(4) 0.020(4) 0.016(4) 0.000(3) 0.006(3) -0.002(3)
O4B 0.018(4) 0.026(4) 0.013(3) 0.000(3) 0.007(3) 0.002(3)
O5 0.031(2) 0.027(2) 0.058(3) 0.015(2) -0.016(2) -0.0077(19)
O6 0.027(2) 0.021(2) 0.026(2) 0.0023(16) -0.0033(16) -0.0048(16)
O7 0.026(2) 0.028(2) 0.020(2) -0.0020(16) -0.0017(16) 0.0066(17)
O8 0.021(2) 0.026(2) 0.027(2) 0.0008(17) -0.0003(16) 0.0000(17)
O9 0.032(2) 0.0167(18) 0.0173(18) 0.0001(14) 0.0068(16) -0.0017(16)
O10 0.056(3) 0.0160(19) 0.025(2) 0.0010(16) 0.021(2) 0.0002(19)
O11 0.0262(19) 0.0188(19) 0.023(2) -0.0003(16) 0.0024(16) 0.0020(16)
O12 0.020(2) 0.0160(19) 0.050(3) -0.0034(18) 0.0019(19) 0.0028(16)
O15 0.024(2) 0.027(2) 0.0166(18) 0.0001(16) 0.0024(15) 0.0063(17)
O16 0.027(2) 0.022(2) 0.0151(19) 0.0005(15) 0.0027(15) 0.0051(16)
O17 0.023(2) 0.042(3) 0.022(2) 0.0026(19) 0.0069(17) 0.0040(19)
O18 0.025(2) 0.026(2) 0.0160(19) -0.0003(16) -0.0008(15) 0.0024(16)
C1 0.029(3) 0.024(3) 0.025(3) 0.006(2) -0.003(2) -0.006(2)
C2 0.027(3) 0.025(3) 0.020(3) 0.006(2) 0.001(2) -0.006(2)
C3 0.027(3) 0.024(3) 0.025(3) 0.003(2) -0.001(2) -0.004(2)
C4 0.036(3) 0.026(3) 0.029(3) 0.004(2) 0.003(3) -0.005(2)
C5 0.034(3) 0.036(3) 0.026(3) 0.007(3) -0.003(3) -0.016(3)
C6 0.030(3) 0.040(3) 0.044(4) 0.015(3) -0.007(3) -0.009(3)
C7 0.028(3) 0.027(3) 0.039(4) 0.011(3) -0.002(3) -0.005(2)
C8 0.028(3) 0.017(3) 0.024(3) 0.002(2) -0.003(2) -0.001(2)
C9 0.031(3) 0.024(3) 0.031(3) -0.004(2) -0.006(2) 0.004(2)
C10 0.041(4) 0.054(5) 0.030(3) 0.000(3) -0.006(3) 0.006(3)
C11 0.057(4) 0.088(7) 0.030(4) 0.001(4) -0.011(3) 0.018(5)
C12 0.059(4) 0.064(5) 0.040(4) -0.009(4) -0.025(3) 0.019(4)
C13 0.036(4) 0.054(5) 0.058(4) -0.002(4) -0.024(3) 0.004(4)
C14 0.031(3) 0.040(4) 0.044(4) 0.003(3) -0.009(3) 0.004(3)
C15 0.029(3) 0.020(2) 0.020(3) 0.001(2) 0.004(2) -0.005(2)
C16 0.024(3) 0.019(2) 0.021(3) 0.000(2) 0.005(2) -0.003(2)
C17 0.032(3) 0.021(3) 0.021(3) -0.001(2) 0.005(2) 0.000(2)
C18 0.047(4) 0.036(3) 0.014(3) -0.001(2) 0.006(3) 0.002(3)
C19 0.045(4) 0.035(3) 0.020(3) 0.007(2) 0.002(3) 0.004(3)
C20 0.048(4) 0.023(3) 0.027(3) 0.004(2) 0.005(3) 0.001(3)
C21 0.039(3) 0.021(3) 0.019(3) -0.001(2) 0.007(2) -0.001(2)
C22 0.025(3) 0.016(2) 0.020(3) 0.002(2) 0.006(2) 0.002(2)
C23 0.030(3) 0.020(2) 0.014(3) 0.002(2) 0.008(2) 0.006(2)
C24 0.030(3) 0.030(3) 0.022(3) 0.002(2) 0.004(2) 0.005(2)
C25 0.034(3) 0.045(4) 0.037(4) 0.018(3) 0.006(3) 0.016(3)
C26 0.047(4) 0.033(3) 0.061(5) 0.017(3) 0.015(3) 0.024(3)
C27 0.054(4) 0.018(3) 0.056(5) 0.007(3) 0.019(3) 0.010(3)
C28 0.036(3) 0.021(3) 0.028(3) 0.000(2) 0.008(3) 0.005(2)
O13 0.027(6) 0.021(3) 0.019(3) -0.002(3) 0.001(3) 0.002(3)
O14 0.025(6) 0.019(3) 0.025(4) -0.001(3) 0.004(4) 0.002(3)
C29 0.026(5) 0.020(3) 0.024(3) -0.003(2) 0.003(3) 0.004(3)
C30 0.027(4) 0.025(4) 0.026(3) -0.005(3) 0.004(3) 0.000(3)
C31 0.034(4) 0.032(4) 0.029(5) -0.004(4) 0.004(4) -0.007(3)
C32 0.039(4) 0.039(4) 0.032(5) -0.006(4) 0.004(4) -0.010(3)
C33 0.037(4) 0.036(5) 0.031(5) -0.009(4) 0.007(4) -0.009(4)
C34 0.037(4) 0.036(5) 0.029(4) -0.009(4) 0.008(4) -0.007(4)
C35 0.033(4) 0.031(5) 0.028(4) -0.005(4) 0.007(3) -0.007(4)
O13B 0.026(7) 0.019(4) 0.022(4) -0.002(4) 0.003(4) 0.000(4)
O14B 0.020(7) 0.020(4) 0.019(5) -0.004(4) 0.002(5) 0.000(4)
C29B 0.025(5) 0.020(3) 0.024(3) -0.002(3) 0.004(3) 0.002(3)
C30B 0.028(4) 0.025(4) 0.027(4) -0.007(4) 0.003(4) 0.000(3)
C31B 0.035(5) 0.031(4) 0.031(5) -0.007(4) 0.005(5) -0.007(4)
C32B 0.037(5) 0.036(5) 0.033(6) -0.006(5) 0.006(5) -0.011(4)
C33B 0.038(5) 0.035(5) 0.031(6) -0.009(5) 0.006(5) -0.011(4)
C34B 0.038(5) 0.034(5) 0.030(5) -0.009(4) 0.006(4) -0.009(4)
C35B 0.034(5) 0.030(5) 0.030(4) -0.008(4) 0.006(4) -0.005(4)
C36 0.028(3) 0.018(3) 0.020(3) 0.002(2) 0.005(2) 0.002(2)
C37 0.030(3) 0.024(3) 0.023(3) 0.008(2) 0.008(2) 0.009(2)
C38 0.029(3) 0.038(4) 0.030(3) 0.007(3) 0.009(2) 0.008(3)
C39 0.033(3) 0.052(5) 0.049(4) 0.013(3) 0.017(3) 0.013(3)
C40 0.043(4) 0.051(5) 0.053(4) 0.008(3) 0.029(3) 0.022(3)
C41 0.058(4) 0.038(4) 0.037(4) -0.005(3) 0.023(3) 0.012(3)
C42 0.039(3) 0.027(3) 0.028(3) 0.001(2) 0.011(3) 0.006(3)
U4 0.01723(9) 0.01291(9) 0.01228(9) 0.00037(7) 0.00199(7) 0.00016(7)
U5 0.01555(9) 0.01437(9) 0.01291(9) 0.00009(7) 0.00139(7) -0.00066(7)
U6 0.01726(9) 0.01415(9) 0.01108(9) 0.00097(7) 0.00221(7) -0.00040(7)
O19 0.015(3) 0.009(3) 0.013(4) 0.004(3) 0.003(3) 0.003(3)
O19B 0.023(4) 0.017(4) 0.016(4) 0.001(3) 0.001(3) 0.001(3)
O20 0.023(4) 0.013(4) 0.018(4) 0.001(3) 0.003(3) -0.001(3)
O20B 0.018(4) 0.020(4) 0.016(3) -0.004(3) 0.003(3) 0.002(3)
O21 0.015(4) 0.016(4) 0.018(5) -0.005(3) 0.006(3) -0.002(3)
O21B 0.014(4) 0.019(4) 0.016(4) -0.003(3) 0.000(3) -0.003(3)
O22 0.023(4) 0.010(3) 0.016(4) 0.007(3) 0.003(3) -0.004(4)
O22B 0.020(5) 0.022(4) 0.018(4) 0.003(3) 0.005(3) -0.006(4)
O23 0.0222(18) 0.0145(17) 0.0174(19) -0.0020(14) 0.0034(15) 0.0004(15)
O24 0.023(2) 0.0143(18) 0.038(2) 0.0002(17) 0.0003(17) 0.0008(15)
O25 0.035(2) 0.0180(19) 0.0170(19) 0.0021(15) 0.0061(17) 0.0062(17)
O26 0.060(3) 0.0145(18) 0.021(2) 0.0034(16) 0.011(2) 0.0078(19)
O27 0.028(2) 0.0167(19) 0.0188(18) 0.0036(15) 0.0027(16) 0.0006(16)
O28 0.040(2) 0.021(2) 0.021(2) 0.0037(16) 0.0076(18) 0.0055(18)
O29 0.019(2) 0.0201(19) 0.052(3) -0.0068(19) -0.0059(19) 0.0037(16)
O30 0.0223(19) 0.021(2) 0.023(2) -0.0025(16) -0.0001(16) 0.0026(16)
O31 0.027(2) 0.025(2) 0.0164(19) 0.0051(16) -0.0013(15) -0.0040(16)
O32 0.022(2) 0.024(2) 0.0195(19) -0.0009(16) 0.0004(15) -0.0018(16)
O33 0.025(2) 0.021(2) 0.0176(18) 0.0020(15) 0.0038(15) -0.0030(16)
O34 0.0219(19) 0.0201(19) 0.0178(19) 0.0007(15) 0.0022(15) -0.0027(15)
O35 0.024(2) 0.021(2) 0.0177(19) 0.0013(15) 0.0037(16) -0.0033(16)
O36 0.024(2) 0.028(2) 0.0165(19) 0.0031(16) 0.0009(16) -0.0033(17)
C43 0.022(2) 0.015(2) 0.014(2) 0.0016(19) 0.001(2) -0.0013(19)
C44 0.024(3) 0.019(2) 0.012(2) -0.002(2) 0.007(2) -0.006(2)
C45 0.028(3) 0.018(3) 0.030(3) -0.002(2) 0.007(2) -0.001(2)
C46 0.038(3) 0.018(3) 0.049(4) -0.004(3) 0.017(3) -0.005(2)
C47 0.043(4) 0.025(3) 0.048(4) -0.016(3) 0.014(3) -0.014(3)
C48 0.036(3) 0.037(3) 0.037(4) -0.008(3) 0.000(3) -0.013(3)
C49 0.031(3) 0.024(3) 0.030(3) 0.002(2) 0.001(2) -0.008(2)
C50 0.031(3) 0.020(3) 0.020(3) 0.005(2) 0.007(2) 0.008(2)
C51 0.030(3) 0.025(3) 0.018(3) 0.001(2) 0.008(2) 0.003(2)
C52 0.051(4) 0.031(3) 0.024(3) 0.001(2) 0.009(3) 0.015(3)
C53 0.052(4) 0.030(3) 0.036(3) -0.007(3) 0.013(3) 0.008(3)
C54 0.057(5) 0.048(4) 0.028(3) -0.017(3) 0.018(3) -0.011(3)
C55 0.092(6) 0.050(4) 0.019(3) -0.004(3) 0.021(4) -0.009(4)
C56 0.057(4) 0.030(3) 0.020(3) 0.003(2) 0.008(3) 0.003(3)
C57 0.025(3) 0.014(2) 0.022(2) 0.001(2) 0.007(2) -0.002(2)
C58 0.027(3) 0.021(3) 0.023(3) 0.006(2) 0.004(2) 0.001(2)
C59 0.045(4) 0.027(3) 0.027(3) 0.003(2) 0.001(3) 0.006(3)
C60 0.054(4) 0.043(4) 0.030(3) 0.008(3) -0.007(3) 0.007(3)
C61 0.037(4) 0.035(4) 0.046(4) 0.012(3) -0.006(3) 0.008(3)
C62 0.043(4) 0.027(3) 0.043(3) 0.003(3) 0.003(3) 0.010(3)
C63 0.035(3) 0.026(3) 0.029(3) 0.001(2) 0.008(3) 0.007(3)
C64 0.021(3) 0.024(3) 0.023(3) -0.004(2) -0.001(2) 0.003(2)
C65 0.024(3) 0.026(3) 0.019(3) 0.002(2) 0.002(2) 0.004(2)
C66 0.025(3) 0.030(3) 0.030(3) 0.001(3) 0.000(2) 0.001(2)
C67 0.021(3) 0.041(3) 0.036(4) 0.011(3) -0.003(3) -0.004(3)
C68 0.032(3) 0.046(4) 0.046(4) 0.020(3) -0.001(3) 0.007(3)
C69 0.045(4) 0.024(3) 0.051(4) 0.011(3) -0.005(3) 0.004(3)
C70 0.031(3) 0.027(3) 0.034(3) 0.003(3) -0.002(3) 0.003(2)
C71 0.021(2) 0.014(2) 0.019(2) 0.003(2) -0.004(2) 0.003(2)
C72 0.026(3) 0.020(3) 0.019(2) -0.002(2) -0.004(2) 0.002(2)
C73 0.038(4) 0.039(4) 0.020(3) 0.000(2) -0.001(2) -0.002(3)
C74 0.058(5) 0.052(4) 0.022(3) -0.001(3) -0.005(3) -0.010(3)
C75 0.056(5) 0.044(4) 0.034(3) -0.009(3) -0.013(3) -0.003(3)
C76 0.043(4) 0.039(4) 0.044(4) -0.007(3) -0.007(3) -0.012(3)
C77 0.033(3) 0.026(3) 0.031(3) 0.001(2) -0.003(3) -0.004(2)
C78 0.023(2) 0.011(2) 0.017(2) 0.0006(19) 0.0041(19) 0.003(2)
C79 0.026(3) 0.022(3) 0.020(3) 0.001(2) 0.008(2) -0.001(2)
C80 0.029(3) 0.068(5) 0.029(3) 0.023(3) 0.001(3) -0.012(3)
C81 0.027(3) 0.078(6) 0.045(4) 0.023(4) 0.000(3) -0.017(4)
C82 0.035(3) 0.049(4) 0.036(3) 0.014(3) 0.016(3) -0.011(3)
C83 0.042(3) 0.032(3) 0.022(3) 0.006(3) 0.009(2) -0.005(3)
C84 0.030(3) 0.024(3) 0.020(3) 0.002(2) 0.005(2) -0.005(2)
O37 0.040(3) 0.058(3) 0.056(3) -0.012(3) 0.011(3) 0.001(2)
C85 0.061(5) 0.060(5) 0.057(5) -0.012(4) 0.019(4) -0.014(4)
C86 0.098(7) 0.056(5) 0.059(6) 0.001(4) 0.021(5) -0.002(5)
O38 0.037(3) 0.051(3) 0.056(3) -0.001(3) 0.009(2) 0.000(2)
O39 0.052(7) 0.071(7) 0.077(8) -0.005(6) -0.011(6) -0.011(6)
C87 0.054(7) 0.074(6) 0.058(7) 0.006(6) 0.009(6) -0.002(6)
C88 0.050(9) 0.060(8) 0.053(8) 0.012(7) 0.019(8) -0.001(8)
O39B 0.082(10) 0.081(10) 0.091(11) 0.007(9) 0.008(9) -0.006(9)
C87B 0.070(7) 0.080(7) 0.071(8) 0.000(6) 0.008(6) -0.007(6)
C88B 0.054(9) 0.082(8) 0.068(10) 0.000(8) 0.007(9) 0.000(8)
O41 0.113(8) 0.106(9) 0.078(7) 0.009(6) -0.015(6) -0.033(7)
O41B 0.099(10) 0.090(10) 0.081(9) 0.002(8) -0.006(8) -0.027(9)

loop_
_atom_type_symbol
_atom_type_description
_atom_type_scat_dispersion_real
_atom_type_scat_dispersion_imag
_atom_type_scat_source
C C 0.0033 0.0016 'International Tables Vol C Tables 4.2.6.8 and 6.1.1.4'
H H 0.0000 0.0000 'International Tables Vol C Tables 4.2.6.8 and 6.1.1.4'
O O 0.0106 0.0060 'International Tables Vol C Tables 4.2.6.8 and 6.1.1.4'
U U -9.6767 9.6646 'International Tables Vol C Tables 4.2.6.8 and 6.1.1.4'

loop_
_exptl_crystal_face_index_h
_exptl_crystal_face_index_k
_exptl_crystal_face_index_l
_exptl_crystal_face_perp_dist
-1.00 1.00 -1.00 0.0490
1.00 -1.00 1.00 0.0320
1.00 1.00 0.00 0.0400
-1.00 -1.00 0.00 0.0460
-1.00 -1.00 1.00 0.0510
1.00 1.00 -1.00 0.0540
0.00 1.00 1.00 0.0520
0.00 0.00 -1.00 0.0640
-1.00 1.00 0.00 0.0510
1.00 -1.00 0.00 0.0490
0.00 1.00 0.00 0.0500
0.00 -1.00 1.00 0.0430

loop_
_geom_angle_atom_site_label_1
_geom_angle_atom_site_label_2
_geom_angle_atom_site_label_3
_geom_angle
_geom_angle_site_symmetry_1
_geom_angle_site_symmetry_3
_geom_angle_publ_flag
O1 U1 O3 89.0(3) . 3_665 ?
O1 U1 O4B 55.8(3) . 3_665 ?
O3 U1 O4B 59.9(3) 3_665 3_665 ?
O1 U1 O2 72.3(3) . . ?
O3 U1 O2 68.5(3) 3_665 . ?
O1 U1 O12 132.9(3) . 3_665 ?
O3 U1 O12 80.8(3) 3_665 3_665 ?
O2 U1 O12 140.6(2) . 3_665 ?
O1 U1 O5 81.4(3) . . ?
O3 U1 O5 136.8(3) 3_665 . ?
O2B U1 O5 80.3(3) . . ?
O4B U1 O5 135.9(2) 3_665 . ?
O2 U1 O5 68.4(2) . . ?
O12 U1 O5 134.53(14) 3_665 . ?
O1 U1 O4 67.0(3) . 3_665 ?
O3 U1 O4 71.8(3) 3_665 3_665 ?
O2 U1 O4 122.4(3) . 3_665 ?
O12 U1 O4 66.1(2) 3_665 3_665 ?
O5 U1 O4 138.0(2) . 3_665 ?
O1 U1 O3B 103.3(3) . 3_665 ?
O3 U1 O3B 14.3(3) 3_665 3_665 ?
O2 U1 O3B 72.6(3) . 3_665 ?
O12 U1 O3B 72.0(2) 3_665 3_665 ?
O5 U1 O3B 137.1(3) . 3_665 ?
O4 U1 O3B 79.1(3) 3_665 3_665 ?
O1 U1 O7 144.9(3) . . ?
O3 U1 O7 81.5(2) 3_665 . ?
O2B U1 O7 87.1(2) . . ?
O4B U1 O7 138.3(2) 3_665 . ?
O2 U1 O7 72.8(2) . . ?
O12 U1 O7 78.96(14) 3_665 . ?
O5 U1 O7 82.78(15) . . ?
O4 U1 O7 138.5(2) 3_665 . ?
O3B U1 O7 69.0(2) 3_665 . ?
O2B U1 O1B 69.4(3) . . ?
O4B U1 O1B 65.8(3) 3_665 . ?
O12 U1 O1B 134.5(2) 3_665 . ?
O5 U1 O1B 70.1(2) . . ?
O3B U1 O1B 118.9(3) 3_665 . ?
O7 U1 O1B 146.3(2) . . ?
O1 U1 O17 85.1(3) . . ?
O3 U1 O17 144.2(3) 3_665 . ?
O2B U1 O17 140.5(2) . . ?
O4B U1 O17 88.2(2) 3_665 . ?
O2 U1 O17 140.9(2) . . ?
O12 U1 O17 77.62(14) 3_665 . ?
O5 U1 O17 77.09(16) . . ?
O4 U1 O17 73.5(2) 3_665 . ?
O3B U1 O17 145.3(3) 3_665 . ?
O7 U1 O17 121.26(13) . . ?
O1B U1 O17 72.6(2) . . ?
O2B U2 O4B 58.3(3) . . ?
O3 U2 O1 63.0(3) . . ?
O2B U2 O13B 82.9(12) . . ?
O4B U2 O13B 84.2(9) . . ?
O2B U2 O6 84.7(2) . . ?
O4B U2 O6 140.3(2) . . ?
O3 U2 O6 140.5(3) . . ?
O1 U2 O6 82.2(3) . . ?
O13B U2 O6 76.9(15) . . ?
O3 U2 O13 144.6(8) . . ?
O1 U2 O13 137.6(9) . . ?
O6 U2 O13 74.2(9) . . ?
O2B U2 O9 144.3(2) . . ?
O4B U2 O9 141.9(2) . . ?
O3 U2 O9 82.7(2) . . ?
O1 U2 O9 86.4(3) . . ?
O13B U2 O9 121.1(8) . . ?
O6 U2 O9 76.82(13) . . ?
O13 U2 O9 120.5(5) . . ?
O2B U2 O11 137.4(2) . . ?
O4B U2 O11 83.9(2) . . ?
O3 U2 O11 84.6(3) . . ?
O1 U2 O11 145.6(2) . . ?
O13B U2 O11 73.8(16) . . ?
O6 U2 O11 122.42(13) . . ?
O13 U2 O11 76.0(10) . . ?
O9 U2 O11 77.74(13) . . ?
O2B U2 O3B 107.3(3) . . ?
O4B U2 O3B 72.4(3) . . ?
O13B U2 O3B 142.7(16) . . ?
O6 U2 O3B 138.5(3) . . ?
O9 U2 O3B 70.7(2) . . ?
O11 U2 O3B 75.1(2) . . ?
O2B U2 O1B 71.4(3) . . ?
O4B U2 O1B 106.5(3) . . ?
O13B U2 O1B 139.7(17) . . ?
O6 U2 O1B 70.3(2) . . ?
O9 U2 O1B 73.7(2) . . ?
O11 U2 O1B 144.7(2) . . ?
O3B U2 O1B 76.1(3) . . ?
O3 U2 O4 71.1(3) . . ?
O1 U2 O4 107.9(3) . . ?
O6 U2 O4 142.0(2) . . ?
O13 U2 O4 74.4(7) . . ?
O9 U2 O4 138.8(2) . . ?
O11 U2 O4 68.8(2) . . ?
O1 U3 O2B 87.1(3) . 3_665 ?
O1 U3 O3 61.4(3) . . ?
O4B U3 O10 135.8(2) 3_665 . ?
O1 U3 O10 80.2(3) . . ?
O2B U3 O10 137.8(2) 3_665 . ?
O3 U3 O10 80.1(2) . . ?
O4B U3 O1B 68.4(3) 3_665 . ?
O2B U3 O1B 103.3(3) 3_665 . ?
O10 U3 O1B 67.5(2) . . ?
O1 U3 O14 134.9(5) . 3_665 ?
O3 U3 O14 135.7(5) . 3_665 ?
O10 U3 O14 135.8(4) . 3_665 ?
O4B U3 O3B 102.9(3) 3_665 . ?
O2B U3 O3B 68.1(3) 3_665 . ?
O10 U3 O3B 69.7(2) . . ?
O1B U3 O3B 77.0(3) . . ?
O4B U3 O18 143.8(2) 3_665 . ?
O1 U3 O18 142.2(2) . . ?
O2B U3 O18 89.1(2) 3_665 . ?
O3 U3 O18 84.8(2) . . ?
O10 U3 O18 77.66(15) . . ?
O1B U3 O18 139.9(2) . . ?
O14 U3 O18 80.8(4) 3_665 . ?
O3B U3 O18 72.6(2) . . ?
O1 U3 O4 66.6(3) . 3_665 ?
O3 U3 O4 106.4(3) . 3_665 ?
O10 U3 O4 135.8(2) . 3_665 ?
O14 U3 O4 68.3(4) 3_665 3_665 ?
O18 U3 O4 145.4(2) . 3_665 ?
O1 U3 O14B 139.9(7) . 3_665 ?
O3 U3 O14B 130.2(7) . 3_665 ?
O10 U3 O14B 135.4(6) . 3_665 ?
O14 U3 O14B 7.3(8) 3_665 3_665 ?
O18 U3 O14B 74.5(6) . 3_665 ?
O4 U3 O14B 73.5(7) 3_665 3_665 ?
O1 U3 O2 104.1(3) . 3_665 ?
O3 U3 O2 66.3(3) . 3_665 ?
O10 U3 O2 137.3(2) . 3_665 ?
O14 U3 O2 69.5(5) 3_665 3_665 ?
O18 U3 O2 73.9(2) . 3_665 ?
O4 U3 O2 80.8(3) 3_665 3_665 ?
U1 O1 U3 120.7(4) . . ?
U1 O1 U2 117.0(4) . . ?
U3 O1 U2 115.0(4) . . ?
U3 O1B U2 102.7(3) . . ?
U3 O1B U1 105.8(3) . . ?
U2 O1B U1 102.2(3) . . ?
U1 O2 U3 107.0(3) . 3_665 ?
U1 O2 U2 101.3(3) . . ?
U3 O2 U2 99.1(3) 3_665 . ?
U2 O2B U3 118.2(4) . 3_665 ?
U2 O2B U1 116.5(4) . . ?
U3 O2B U1 118.0(4) 3_665 . ?
U2 O3 U1 117.2(4) . 3_665 ?
U2 O3 U3 114.8(4) . . ?
U1 O3 U3 118.1(4) 3_665 . ?
U3 O3B U2 102.4(4) . . ?
U3 O3B U1 106.3(3) . 3_665 ?
U2 O3B U1 101.7(3) . 3_665 ?
U1 O4 U3 105.4(3) 3_665 3_665 ?
U1 O4 U2 99.8(3) 3_665 . ?
U3 O4 U2 100.4(3) 3_665 . ?
U2 O4B U3 120.4(4) . 3_665 ?
U2 O4B U1 114.5(3) . 3_665 ?
U3 O4B U1 119.1(4) 3_665 3_665 ?
C1 O5 U1 138.2(4) . . ?
C1 O6 U2 134.3(4) . . ?
C8 O7 U1 99.2(3) . . ?
C8 O8 U1 91.1(3) . . ?
C15 O9 U2 132.2(3) . . ?
C15 O10 U3 139.3(4) . . ?
C22 O11 U2 133.5(3) . . ?
C22 O12 U1 140.2(4) . 3_665 ?
C36 O15 U3 100.0(3) . . ?
C36 O16 U3 90.0(3) . . ?
O6 C1 O5 125.0(5) . . ?
O6 C1 C2 117.6(5) . . ?
O5 C1 C2 117.3(5) . . ?
C7 C2 C3 119.7(5) . . ?
C7 C2 C1 121.4(5) . . ?
C3 C2 C1 118.9(5) . . ?
C4 C3 C2 119.6(6) . . ?
C4 C3 H3 120.2 . . ?
C2 C3 H3 120.2 . . ?
C5 C4 C3 120.1(6) . . ?
C5 C4 H4 119.9 . . ?
C3 C4 H4 119.9 . . ?
C6 C5 C4 120.4(6) . . ?
C6 C5 H5 119.8 . . ?
C4 C5 H5 119.8 . . ?
C5 C6 C7 119.4(6) . . ?
C5 C6 H6 120.3 . . ?
C7 C6 H6 120.3 . . ?
C2 C7 C6 120.7(6) . . ?
C2 C7 H7 119.7 . . ?
C6 C7 H7 119.7 . . ?
O8 C8 O7 119.3(5) . . ?
O8 C8 C9 122.0(5) . . ?
O7 C8 C9 118.7(5) . . ?
O8 C8 U1 63.8(3) . . ?
O7 C8 U1 55.5(3) . . ?
C9 C8 U1 174.2(4) . . ?
C14 C9 C10 120.1(6) . . ?
C14 C9 C8 119.8(6) . . ?
C10 C9 C8 120.1(6) . . ?
C11 C10 C9 120.0(7) . . ?
C11 C10 H10 120.0 . . ?
C9 C10 H10 120.0 . . ?
C10 C11 C12 119.7(8) . . ?
C10 C11 H11 120.2 . . ?
C12 C11 H11 120.2 . . ?
C13 C12 C11 120.0(7) . . ?
C13 C12 H12 120.0 . . ?
C11 C12 H12 120.0 . . ?
C12 C13 C14 120.6(7) . . ?
C12 C13 H13 119.7 . . ?
C14 C13 H13 119.7 . . ?
C9 C14 C13 119.6(7) . . ?
C9 C14 H14 120.2 . . ?
C13 C14 H14 120.2 . . ?
O10 C15 O9 124.6(5) . . ?
O10 C15 C16 118.0(5) . . ?
O9 C15 C16 117.4(5) . . ?
C21 C16 C17 119.2(5) . . ?
C21 C16 C15 120.6(5) . . ?
C17 C16 C15 120.2(5) . . ?
C18 C17 C16 120.6(6) . . ?
C18 C17 H17 119.7 . . ?
C16 C17 H17 119.7 . . ?
C17 C18 C19 119.8(6) . . ?
C17 C18 H18 120.1 . . ?
C19 C18 H18 120.1 . . ?
C20 C19 C18 120.0(6) . . ?
C20 C19 H19 120.0 . . ?
C18 C19 H19 120.0 . . ?
C19 C20 C21 120.5(6) . . ?
C19 C20 H20 119.7 . . ?
C21 C20 H20 119.7 . . ?
C20 C21 C16 119.9(5) . . ?
C20 C21 H21 120.1 . . ?
C16 C21 H21 120.1 . . ?
O11 C22 O12 123.7(5) . . ?
O11 C22 C23 118.7(5) . . ?
O12 C22 C23 117.6(5) . . ?
C24 C23 C28 120.0(5) . . ?
C24 C23 C22 120.2(5) . . ?
C28 C23 C22 119.8(5) . . ?
C23 C24 C25 120.3(6) . . ?
C23 C24 H24 119.8 . . ?
C25 C24 H24 119.8 . . ?
C26 C25 C24 119.8(7) . . ?
C26 C25 H25 120.1 . . ?
C24 C25 H25 120.1 . . ?
C25 C26 C27 120.6(6) . . ?
C25 C26 H26 119.7 . . ?
C27 C26 H26 119.7 . . ?
C26 C27 C28 120.2(7) . . ?
C26 C27 H27 119.9 . . ?
C28 C27 H27 119.9 . . ?
C27 C28 C23 119.1(6) . . ?
C27 C28 H28 120.5 . . ?
C23 C28 H28 120.5 . . ?
C29 O13 U2 130.5(18) . . ?
C29 O14 U3 135.7(16) . 3_665 ?
O14 C29 O13 125.4(8) . . ?
O14 C29 C30 118.0(8) . . ?
O13 C29 C30 116.6(8) . . ?
C31 C30 C35 119.7(8) . . ?
C31 C30 C29 121.3(8) . . ?
C35 C30 C29 119.0(8) . . ?
C30 C31 C32 119.7(9) . . ?
C30 C31 H31 120.2 . . ?
C32 C31 H31 120.2 . . ?
C33 C32 C31 120.4(10) . . ?
C33 C32 H32 119.8 . . ?
C31 C32 H32 119.8 . . ?
C32 C33 C34 120.7(9) . . ?
C32 C33 H33 119.7 . . ?
C34 C33 H33 119.7 . . ?
C35 C34 C33 119.5(9) . . ?
C35 C34 H34 120.2 . . ?
C33 C34 H34 120.2 . . ?
C34 C35 C30 120.0(9) . . ?
C34 C35 H35 120.0 . . ?
C30 C35 H35 120.0 . . ?
C29B O13B U2 132(4) . . ?
O14B C29B O13B 124.9(12) . . ?
O14B C29B C30B 118.7(11) . . ?
O13B C29B C30B 116.3(11) . . ?
C31B C30B C35B 119.6(10) . . ?
C31B C30B C29B 120.9(10) . . ?
C35B C30B C29B 119.3(10) . . ?
C30B C31B C32B 119.6(11) . . ?
C30B C31B H31B 120.2 . . ?
C32B C31B H31B 120.2 . . ?
C33B C32B C31B 120.5(12) . . ?
C33B C32B H32B 119.7 . . ?
C31B C32B H32B 119.7 . . ?
C32B C33B C34B 120.8(11) . . ?
C32B C33B H33B 119.6 . . ?
C34B C33B H33B 119.6 . . ?
C35B C34B C33B 119.3(12) . . ?
C35B C34B H34B 120.4 . . ?
C33B C34B H34B 120.4 . . ?
C34B C35B C30B 120.2(12) . . ?
C34B C35B H35B 119.9 . . ?
C30B C35B H35B 119.9 . . ?
O16 C36 O15 119.6(5) . . ?
O16 C36 C37 121.8(5) . . ?
O15 C36 C37 118.6(5) . . ?
O16 C36 U3 64.9(3) . . ?
O15 C36 U3 54.8(3) . . ?
C37 C36 U3 171.5(4) . . ?
C42 C37 C38 119.3(6) . . ?
C42 C37 C36 120.5(6) . . ?
C38 C37 C36 120.1(5) . . ?
C39 C38 C37 120.2(7) . . ?
C39 C38 H38 119.9 . . ?
C37 C38 H38 119.9 . . ?
C38 C39 C40 119.8(7) . . ?
C38 C39 H39 120.1 . . ?
C40 C39 H39 120.1 . . ?
C41 C40 C39 120.3(6) . . ?
C41 C40 H40 119.8 . . ?
C39 C40 H40 119.8 . . ?
C40 C41 C42 120.0(7) . . ?
C40 C41 H41 120.0 . . ?
C42 C41 H41 120.0 . . ?
C41 C42 C37 120.4(7) . . ?
C41 C42 H42 119.8 . . ?
C37 C42 H42 119.8 . . ?
O19 U4 O22 61.8(3) . . ?
O19 U4 O21 93.4(3) . 3_666 ?
O22 U4 O21 62.0(3) . 3_666 ?
O19 U4 O27 140.4(2) . . ?
O22 U4 O27 142.4(2) . . ?
O20B U4 O27 83.3(2) . . ?
O21 U4 O27 83.5(2) 3_666 . ?
O19 U4 O25 84.0(2) . 3_666 ?
O22 U4 O25 84.3(2) . 3_666 ?
O21 U4 O25 142.4(2) 3_666 3_666 ?
O27 U4 O25 121.25(13) . 3_666 ?
O19 U4 O23 84.8(2) . . ?
O22 U4 O23 143.8(2) . . ?
O20B U4 O23 84.5(2) . . ?
O21 U4 O23 138.9(2) 3_666 . ?
O27 U4 O23 72.82(13) . . ?
O25 U4 O23 78.39(13) 3_666 . ?
O19 U4 O30 143.3(2) . 3_666 ?
O22 U4 O30 84.6(2) . 3_666 ?
O20B U4 O30 138.0(2) . 3_666 ?
O21 U4 O30 82.3(2) 3_666 3_666 ?
O27 U4 O30 75.62(13) . 3_666 ?
O25 U4 O30 78.08(13) 3_666 3_666 ?
O23 U4 O30 121.76(12) . 3_666 ?
O20B U4 O19B 72.5(3) . . ?
O27 U4 O19B 140.2(2) . . ?
O25 U4 O19B 71.4(2) 3_666 . ?
O23 U4 O19B 73.7(2) . . ?
O30 U4 O19B 142.0(2) 3_666 . ?
O20B U4 O22B 107.1(3) . . ?
O27 U4 O22B 142.0(2) . . ?
O25 U4 O22B 71.6(2) 3_666 . ?
O23 U4 O22B 143.1(2) . . ?
O30 U4 O22B 72.6(2) 3_666 . ?
O19B U4 O22B 76.7(3) . . ?
O19 U4 O20 71.4(3) . . ?
O22 U4 O20 107.9(3) . . ?
O21 U4 O20 70.1(3) 3_666 . ?
O27 U4 O20 70.5(2) . . ?
O25 U4 O20 141.4(2) 3_666 . ?
O23 U4 O20 70.4(2) . . ?
O30 U4 O20 138.0(2) 3_666 . ?
O19 U4 O21B 108.3(3) . 3_666 ?
O22 U4 O21B 70.0(3) . 3_666 ?
O21 U4 O21B 15.0(2) 3_666 3_666 ?
O27 U4 O21B 73.2(2) . 3_666 ?
O25 U4 O21B 139.9(2) 3_666 3_666 ?
O23 U4 O21B 139.1(2) . 3_666 ?
O30 U4 O21B 69.6(2) 3_666 3_666 ?
O20 U4 O21B 77.3(3) . 3_666 ?
O19 U5 O22 87.6(3) . 3_666 ?
O19 U5 O21 57.8(3) . . ?
O22 U5 O21 60.0(3) 3_666 . ?
O19 U5 O29 136.2(2) . . ?
O22 U5 O29 82.0(2) 3_666 . ?
O20B U5 O29 136.5(2) . . ?
O21 U5 O29 80.5(2) . . ?
O20B U5 O21B 103.3(3) . . ?
O29 U5 O21B 68.8(2) . . ?
O19 U5 O24 80.3(2) . . ?
O22 U5 O24 135.2(2) 3_666 . ?
O20B U5 O24 81.2(2) . . ?
O21 U5 O24 136.5(2) . . ?
O29 U5 O24 134.15(13) . . ?
O21B U5 O24 138.2(2) . . ?
O19 U5 O20 71.2(3) . . ?
O22 U5 O20 66.9(3) 3_666 . ?
O21 U5 O20 104.6(3) . . ?
O29 U5 O20 138.6(2) . . ?
O24 U5 O20 68.3(2) . . ?
O19 U5 O22B 104.4(3) . 3_666 ?
O22 U5 O22B 16.8(2) 3_666 3_666 ?
O21 U5 O22B 71.5(3) . 3_666 ?
O29 U5 O22B 70.7(2) . 3_666 ?
O24 U5 O22B 136.3(2) . 3_666 ?
O20 U5 O22B 72.3(3) . 3_666 ?
O19 U5 O35 144.5(2) . . ?
O22 U5 O35 85.3(2) 3_666 . ?
O20B U5 O35 87.9(2) . . ?
O21 U5 O35 140.9(2) . . ?
O29 U5 O35 76.99(14) . . ?
O21B U5 O35 140.5(2) . . ?
O24 U5 O35 80.48(13) . . ?
O20 U5 O35 74.0(2) . . ?
O22B U5 O35 71.0(2) 3_666 . ?
O20B U5 O19B 71.5(3) . . ?
O29 U5 O19B 136.2(2) . . ?
O21B U5 O19B 72.2(3) . . ?
O24 U5 O19B 70.1(2) . . ?
O22B U5 O19B 120.4(3) 3_666 . ?
O35 U5 O19B 146.1(2) . . ?
O19 U5 O31 83.3(2) . . ?
O22 U5 O31 143.4(2) 3_666 . ?
O20B U5 O31 140.0(2) . . ?
O21 U5 O31 85.5(2) . . ?
O29 U5 O31 80.51(14) . . ?
O21B U5 O31 72.6(2) . . ?
O24 U5 O31 77.88(13) . . ?
O20 U5 O31 140.2(2) . . ?
O22B U5 O31 145.4(2) 3_666 . ?
O35 U5 O31 121.14(13) . . ?
O19B U5 O31 69.4(2) . . ?
O21 U6 O22 87.1(3) 3_666 3_666 ?
O21 U6 O19 58.2(3) 3_666 3_666 ?
O22 U6 O19 59.1(3) 3_666 3_666 ?
O20B U6 O26 134.6(2) . . ?
O21 U6 O26 137.0(2) 3_666 . ?
O22 U6 O26 79.7(2) 3_666 . ?
O19 U6 O26 80.1(2) 3_666 . ?
O21 U6 O19B 68.0(3) 3_666 3_666 ?
O22 U6 O19B 70.4(3) 3_666 3_666 ?
O19 U6 O19B 16.5(2) 3_666 3_666 ?
O26 U6 O19B 69.0(2) . 3_666 ?
O21 U6 O22B 104.0(3) 3_666 3_666 ?
O22 U6 O22B 16.9(2) 3_666 3_666 ?
O19 U6 O22B 70.4(3) 3_666 3_666 ?
O26 U6 O22B 67.9(2) . 3_666 ?
O21 U6 O21B 16.0(2) 3_666 3_666 ?
O22 U6 O21B 103.0(3) 3_666 3_666 ?
O19 U6 O21B 66.4(3) 3_666 3_666 ?
O26 U6 O21B 137.5(2) . 3_666 ?
O21 U6 O20 71.1(3) 3_666 . ?
O22 U6 O20 67.0(3) 3_666 . ?
O19 U6 O20 104.6(3) 3_666 . ?
O26 U6 O20 135.9(2) . . ?
O20B U6 O36 145.1(2) . . ?
O21 U6 O36 88.6(2) 3_666 . ?
O22 U6 O36 140.9(2) 3_666 . ?
O19 U6 O36 85.9(2) 3_666 . ?
O26 U6 O36 77.28(15) . . ?
O19B U6 O36 72.0(2) 3_666 . ?
O22B U6 O36 140.4(2) 3_666 . ?
O21B U6 O36 74.9(2) 3_666 . ?
O20 U6 O36 146.0(2) . . ?
O20B U6 O33 84.0(2) . . ?
O21 U6 O33 137.9(2) 3_666 . ?
O22 U6 O33 88.3(2) 3_666 . ?
O19 U6 O33 145.3(2) 3_666 . ?
O26 U6 O33 82.80(14) . . ?
O19B U6 O33 146.9(2) 3_666 . ?
O22B U6 O33 75.2(2) 3_666 . ?
O21B U6 O33 139.2(2) 3_666 . ?
O20 U6 O33 68.6(2) . . ?
O36 U6 O33 119.33(12) . . ?
O20B U6 O28 83.3(2) . . ?
O21 U6 O28 77.6(2) 3_666 . ?
O22 U6 O28 139.1(2) 3_666 . ?
O19 U6 O28 132.9(2) 3_666 . ?
O26 U6 O28 135.52(13) . . ?
O19B U6 O28 133.5(2) 3_666 . ?
O22B U6 O28 142.0(2) 3_666 . ?
O21B U6 O28 66.8(2) 3_666 . ?
O20 U6 O28 72.2(2) . . ?
O36 U6 O28 77.03(13) . . ?
O33 U6 O28 79.01(13) . . ?
U4 O19 U5 117.0(3) . . ?
U4 O19 U6 116.4(3) . 3_666 ?
U5 O19 U6 118.1(3) . 3_666 ?
U6 O19B U5 105.7(3) 3_666 . ?
U6 O19B U4 101.7(3) 3_666 . ?
U5 O19B U4 100.1(3) . . ?
U6 O20 U5 106.4(3) . . ?
U6 O20 U4 100.9(3) . . ?
U5 O20 U4 100.1(3) . . ?
U4 O20B U6 118.4(4) . . ?
U4 O20B U5 115.1(3) . . ?
U6 O20B U5 120.5(3) . . ?
U4 O21 U6 117.5(4) 3_666 3_666 ?
U4 O21 U5 114.9(4) 3_666 . ?
U6 O21 U5 119.5(4) 3_666 . ?
U5 O21B U6 107.5(3) . 3_666 ?
U5 O21B U4 101.3(3) . 3_666 ?
U6 O21B U4 100.2(3) 3_666 3_666 ?
U4 O22 U5 117.0(4) . 3_666 ?
U4 O22 U6 116.8(4) . 3_666 ?
U5 O22 U6 119.2(4) 3_666 3_666 ?
U6 O22B U5 106.3(4) 3_666 3_666 ?
U6 O22B U4 101.4(3) 3_666 . ?
U5 O22B U4 101.1(3) 3_666 . ?
C43 O23 U4 132.9(3) . . ?
C43 O24 U5 140.1(4) . . ?
C50 O25 U4 134.9(3) . 3_666 ?
C50 O26 U6 139.3(4) . . ?
C57 O27 U4 133.0(3) . . ?
C57 O28 U6 134.2(3) . . ?
C64 O29 U5 137.5(4) . . ?
C64 O30 U4 132.5(3) . 3_666 ?
C71 O31 U5 98.4(3) . . ?
C71 O32 U5 89.1(3) . . ?
C78 O33 U6 99.3(3) . . ?
C78 O34 U6 90.9(3) . . ?
O24 C43 O23 124.2(5) . . ?
O24 C43 C44 117.7(5) . . ?
O23 C43 C44 118.1(5) . . ?
C49 C44 C45 119.8(5) . . ?
C49 C44 C43 119.2(5) . . ?
C45 C44 C43 121.0(5) . . ?
C46 C45 C44 120.0(6) . . ?
C46 C45 H45 120.0 . . ?
C44 C45 H45 120.0 . . ?
C47 C46 C45 119.7(6) . . ?
C47 C46 H46 120.1 . . ?
C45 C46 H46 120.1 . . ?
C48 C47 C46 121.1(6) . . ?
C48 C47 H47 119.5 . . ?
C46 C47 H47 119.5 . . ?
C47 C48 C49 119.2(6) . . ?
C47 C48 H48 120.4 . . ?
C49 C48 H48 120.4 . . ?
C44 C49 C48 120.1(6) . . ?
C44 C49 H49 119.9 . . ?
C48 C49 H49 119.9 . . ?
O26 C50 O25 124.1(5) . . ?
O26 C50 C51 118.8(5) . . ?
O25 C50 C51 117.1(5) . . ?
C56 C51 C52 119.1(6) . . ?
C56 C51 C50 120.5(5) . . ?
C52 C51 C50 120.4(5) . . ?
C53 C52 C51 120.6(6) . . ?
C53 C52 H52 119.7 . . ?
C51 C52 H52 119.7 . . ?
C54 C53 C52 119.9(6) . . ?
C54 C53 H53 120.0 . . ?
C52 C53 H53 120.0 . . ?
C55 C54 C53 119.7(6) . . ?
C55 C54 H54 120.1 . . ?
C53 C54 H54 120.1 . . ?
C54 C55 C56 120.7(7) . . ?
C54 C55 H55 119.7 . . ?
C56 C55 H55 119.7 . . ?
C51 C56 C55 120.0(6) . . ?
C51 C56 H56 120.0 . . ?
C55 C56 H56 120.0 . . ?
O28 C57 O27 124.5(5) . . ?
O28 C57 C58 119.6(5) . . ?
O27 C57 C58 115.9(5) . . ?
C59 C58 C63 118.8(6) . . ?
C59 C58 C57 120.9(5) . . ?
C63 C58 C57 120.2(5) . . ?
C60 C59 C58 120.6(6) . . ?
C60 C59 H59 119.7 . . ?
C58 C59 H59 119.7 . . ?
C61 C60 C59 120.1(7) . . ?
C61 C60 H60 120.0 . . ?
C59 C60 H60 120.0 . . ?
C62 C61 C60 120.3(6) . . ?
C62 C61 H61 119.9 . . ?
C60 C61 H61 119.9 . . ?
C61 C62 C63 120.0(6) . . ?
C61 C62 H62 120.0 . . ?
C63 C62 H62 120.0 . . ?
C62 C63 C58 120.2(6) . . ?
C62 C63 H63 119.9 . . ?
C58 C63 H63 119.9 . . ?
O29 C64 O30 124.6(5) . . ?
O29 C64 C65 117.2(5) . . ?
O30 C64 C65 118.2(5) . . ?
C70 C65 C66 119.6(6) . . ?
C70 C65 C64 120.3(5) . . ?
C66 C65 C64 120.0(5) . . ?
C67 C66 C65 120.1(6) . . ?
C67 C66 H66 120.0 . . ?
C65 C66 H66 120.0 . . ?
C66 C67 C68 119.9(6) . . ?
C66 C67 H67 120.0 . . ?
C68 C67 H67 120.0 . . ?
C69 C68 C67 120.0(6) . . ?
C69 C68 H68 120.0 . . ?
C67 C68 H68 120.0 . . ?
C68 C69 C70 120.0(6) . . ?
C68 C69 H69 120.0 . . ?
C70 C69 H69 120.0 . . ?
C69 C70 C65 120.3(6) . . ?
C69 C70 H70 119.8 . . ?
C65 C70 H70 119.8 . . ?
O32 C71 O31 120.7(5) . . ?
O32 C71 C72 121.1(5) . . ?
O31 C71 C72 118.2(5) . . ?
O32 C71 U5 65.8(3) . . ?
O31 C71 U5 56.4(3) . . ?
C72 C71 U5 163.7(4) . . ?
C77 C72 C73 119.4(6) . . ?
C77 C72 C71 120.1(5) . . ?
C73 C72 C71 120.4(5) . . ?
C72 C73 C74 120.3(6) . . ?
C72 C73 H73 119.8 . . ?
C74 C73 H73 119.8 . . ?
C75 C74 C73 119.7(7) . . ?
C75 C74 H74 120.2 . . ?
C73 C74 H74 120.2 . . ?
C76 C75 C74 120.0(7) . . ?
C76 C75 H75 120.0 . . ?
C74 C75 H75 120.0 . . ?
C75 C76 C77 120.6(7) . . ?
C75 C76 H76 119.7 . . ?
C77 C76 H76 119.7 . . ?
C72 C77 C76 120.0(6) . . ?
C72 C77 H77 120.0 . . ?
C76 C77 H77 120.0 . . ?
O34 C78 O33 119.2(5) . . ?
O34 C78 C79 121.6(5) . . ?
O33 C78 C79 119.2(5) . . ?
O34 C78 U6 63.9(3) . . ?
O33 C78 U6 55.3(3) . . ?
C79 C78 U6 174.5(4) . . ?
C80 C79 C84 119.0(5) . . ?
C80 C79 C78 120.7(5) . . ?
C84 C79 C78 120.2(5) . . ?
C81 C80 C79 120.0(6) . . ?
C81 C80 H80 120.0 . . ?
C79 C80 H80 120.0 . . ?
C82 C81 C80 120.5(7) . . ?
C82 C81 H81 119.7 . . ?
C80 C81 H81 119.7 . . ?
C81 C82 C83 119.9(6) . . ?
C81 C82 H82 120.1 . . ?
C83 C82 H82 120.1 . . ?
C84 C83 C82 119.9(6) . . ?
C84 C83 H83 120.1 . . ?
C82 C83 H83 120.1 . . ?
C83 C84 C79 120.6(6) . . ?
C83 C84 H84 119.7 . . ?
C79 C84 H84 119.7 . . ?
C85 O37 H37 109.5 . . ?
O37 C85 C86 110.6(7) . . ?
O37 C85 H85A 109.5 . . ?
C86 C85 H85A 109.5 . . ?
O37 C85 H85B 109.5 . . ?
C86 C85 H85B 109.5 . . ?
H85A C85 H85B 108.1 . . ?
C85 C86 H86A 109.5 . . ?
C85 C86 H86B 109.5 . . ?
H86A C86 H86B 109.5 . . ?
C85 C86 H86C 109.5 . . ?
H86A C86 H86C 109.5 . . ?
H86B C86 H86C 109.5 . . ?
C87 O39 H39A 109.5 . . ?
O39 C87 C88 117.1(15) . . ?
O39 C87 H87A 108.0 . . ?
C88 C87 H87A 108.0 . . ?
O39 C87 H87B 108.0 . . ?
C88 C87 H87B 108.0 . . ?
H87A C87 H87B 107.3 . . ?
C87 C88 H88A 109.5 . . ?
C87 C88 H88B 109.5 . . ?
H88A C88 H88B 109.5 . . ?
C87 C88 H88C 109.5 . . ?
H88A C88 H88C 109.5 . . ?
H88B C88 H88C 109.5 . . ?
C87B O39B H39B 109.5 . . ?
O39B C87B C88B 115.4(17) . . ?
O39B C87B H87C 108.4 . . ?
C88B C87B H87C 108.4 . . ?
O39B C87B H87D 108.4 . . ?
C88B C87B H87D 108.4 . . ?
H87C C87B H87D 107.5 . . ?
C87B C88B H88D 109.5 . . ?
C87B C88B H88E 109.5 . . ?
H88D C88B H88E 109.5 . . ?
C87B C88B H88F 109.5 . . ?
H88D C88B H88F 109.5 . . ?
H88E C88B H88F 109.5 . . ?

loop_
_geom_bond_atom_site_label_1
_geom_bond_atom_site_label_2
_geom_bond_distance
_geom_bond_site_symmetry_2
_geom_bond_publ_flag
U1 O1 2.235(9) . ?
U1 O3 2.250(10) 3_665 ?
U1 O2B 2.303(8) . ?
U1 O4B 2.320(8) 3_665 ?
U1 O2 2.395(9) . ?
U1 O12 2.408(4) 3_665 ?
U1 O5 2.409(4) . ?
U1 O4 2.451(8) 3_665 ?
U1 O3B 2.456(10) 3_665 ?
U1 O7 2.465(4) . ?
U1 O1B 2.471(9) . ?
U1 O17 2.478(4) . ?
U2 O2B 2.200(9) . ?
U2 O4B 2.202(8) . ?
U2 O3 2.205(10) . ?
U2 O1 2.256(9) . ?
U2 O13B 2.35(4) . ?
U2 O6 2.386(4) . ?
U2 O13 2.39(2) . ?
U2 O9 2.394(4) . ?
U2 O11 2.408(4) . ?
U2 O3B 2.450(10) . ?
U2 O1B 2.451(9) . ?
U2 O4 2.523(8) . ?
U3 O4B 2.207(8) 3_665 ?
U3 O1 2.255(9) . ?
U3 O2B 2.258(8) 3_665 ?
U3 O3 2.310(9) . ?
U3 O10 2.405(4) . ?
U3 O1B 2.422(9) . ?
U3 O14 2.428(13) 3_665 ?
U3 O3B 2.431(10) . ?
U3 O18 2.443(4) . ?
U3 O4 2.455(8) 3_665 ?
U3 O14B 2.47(2) 3_665 ?
U3 O2 2.470(9) 3_665 ?
O5 C1 1.266(7) . ?
O6 C1 1.265(7) . ?
O7 C8 1.279(7) . ?
O8 C8 1.253(7) . ?
O9 C15 1.278(7) . ?
O10 C15 1.260(7) . ?
O11 C22 1.263(7) . ?
O12 C22 1.265(7) . ?
O15 C36 1.288(7) . ?
O16 C36 1.264(7) . ?
C1 C2 1.492(8) . ?
C2 C7 1.384(8) . ?
C2 C3 1.390(8) . ?
C3 C4 1.386(8) . ?
C3 H3 0.9500 . ?
C4 C5 1.386(9) . ?
C4 H4 0.9500 . ?
C5 C6 1.379(9) . ?
C5 H5 0.9500 . ?
C6 C7 1.385(9) . ?
C6 H6 0.9500 . ?
C7 H7 0.9500 . ?
C8 C9 1.500(8) . ?
C9 C14 1.385(9) . ?
C9 C10 1.393(10) . ?
C10 C11 1.378(10) . ?
C10 H10 0.9500 . ?
C11 C12 1.401(12) . ?
C11 H11 0.9500 . ?
C12 C13 1.369(12) . ?
C12 H12 0.9500 . ?
C13 C14 1.388(10) . ?
C13 H13 0.9500 . ?
C14 H14 0.9500 . ?
C15 C16 1.495(8) . ?
C16 C21 1.391(8) . ?
C16 C17 1.392(8) . ?
C17 C18 1.378(8) . ?
C17 H17 0.9500 . ?
C18 C19 1.391(9) . ?
C18 H18 0.9500 . ?
C19 C20 1.372(9) . ?
C19 H19 0.9500 . ?
C20 C21 1.387(8) . ?
C20 H20 0.9500 . ?
C21 H21 0.9500 . ?
C22 C23 1.487(7) . ?
C23 C24 1.387(8) . ?
C23 C28 1.394(8) . ?
C24 C25 1.390(9) . ?
C24 H24 0.9500 . ?
C25 C26 1.366(11) . ?
C25 H25 0.9500 . ?
C26 C27 1.391(11) . ?
C26 H26 0.9500 . ?
C27 C28 1.391(9) . ?
C27 H27 0.9500 . ?
C28 H28 0.9500 . ?
O13 C29 1.275(10) . ?
O14 C29 1.267(9) . ?
C29 C30 1.493(9) . ?
C30 C31 1.384(10) . ?
C30 C35 1.403(10) . ?
C31 C32 1.392(11) . ?
C31 H31 0.9500 . ?
C32 C33 1.362(14) . ?
C32 H32 0.9500 . ?
C33 C34 1.395(14) . ?
C33 H33 0.9500 . ?
C34 C35 1.380(11) . ?
C34 H34 0.9500 . ?
C35 H35 0.9500 . ?
O13B C29B 1.276(11) . ?
O14B C29B 1.268(11) . ?
C29B C30B 1.493(10) . ?
C30B C31B 1.385(12) . ?
C30B C35B 1.403(12) . ?
C31B C32B 1.392(12) . ?
C31B H31B 0.9500 . ?
C32B C33B 1.364(15) . ?
C32B H32B 0.9500 . ?
C33B C34B 1.391(15) . ?
C33B H33B 0.9500 . ?
C34B C35B 1.382(12) . ?
C34B H34B 0.9500 . ?
C35B H35B 0.9500 . ?
C36 C37 1.486(8) . ?
C37 C42 1.391(9) . ?
C37 C38 1.395(9) . ?
C38 C39 1.383(9) . ?
C38 H38 0.9500 . ?
C39 C40 1.395(11) . ?
C39 H39 0.9500 . ?
C40 C41 1.374(11) . ?
C40 H40 0.9500 . ?
C41 C42 1.385(9) . ?
C41 H41 0.9500 . ?
C42 H42 0.9500 . ?
U4 O19 2.188(8) . ?
U4 O22 2.204(8) . ?
U4 O20B 2.213(8) . ?
U4 O21 2.231(9) 3_666 ?
U4 O27 2.345(4) . ?
U4 O25 2.360(4) 3_666 ?
U4 O23 2.420(4) . ?
U4 O30 2.423(4) 3_666 ?
U4 O19B 2.479(9) . ?
U4 O22B 2.485(9) . ?
U4 O20 2.502(8) . ?
U4 O21B 2.528(9) 3_666 ?
U5 O19 2.264(8) . ?
U5 O22 2.271(8) 3_666 ?
U5 O20B 2.285(8) . ?
U5 O21 2.298(8) . ?
U5 O29 2.387(4) . ?
U5 O21B 2.407(9) . ?
U5 O24 2.407(4) . ?
U5 O20 2.449(8) . ?
U5 O22B 2.456(9) 3_666 ?
U5 O35 2.463(4) . ?
U5 O19B 2.470(9) . ?
U5 O31 2.482(4) . ?
U6 O20B 2.230(8) . ?
U6 O21 2.232(8) 3_666 ?
U6 O22 2.272(8) 3_666 ?
U6 O19 2.298(8) 3_666 ?
U6 O26 2.428(4) . ?
U6 O19B 2.438(9) 3_666 ?
U6 O22B 2.443(9) 3_666 ?
U6 O21B 2.445(9) 3_666 ?
U6 O20 2.447(8) . ?
U6 O36 2.456(4) . ?
U6 O33 2.467(4) . ?
U6 O28 2.494(4) . ?
O23 C43 1.265(6) . ?
O24 C43 1.262(6) . ?
O25 C50 1.277(6) . ?
O26 C50 1.255(7) . ?
O27 C57 1.270(7) . ?
O28 C57 1.263(7) . ?
O29 C64 1.265(7) . ?
O30 C64 1.270(7) . ?
O31 C71 1.270(7) . ?
O32 C71 1.253(7) . ?
O33 C78 1.287(6) . ?
O34 C78 1.258(6) . ?
C43 C44 1.494(7) . ?
C44 C49 1.383(8) . ?
C44 C45 1.392(8) . ?
C45 C46 1.380(8) . ?
C45 H45 0.9500 . ?
C46 C47 1.380(10) . ?
C46 H46 0.9500 . ?
C47 C48 1.379(10) . ?
C47 H47 0.9500 . ?
C48 C49 1.395(8) . ?
C48 H48 0.9500 . ?
C49 H49 0.9500 . ?
C50 C51 1.492(8) . ?
C51 C56 1.378(8) . ?
C51 C52 1.381(8) . ?
C52 C53 1.381(9) . ?
C52 H52 0.9500 . ?
C53 C54 1.375(10) . ?
C53 H53 0.9500 . ?
C54 C55 1.366(11) . ?
C54 H54 0.9500 . ?
C55 C56 1.383(9) . ?
C55 H55 0.9500 . ?
C56 H56 0.9500 . ?
C57 C58 1.489(8) . ?
C58 C59 1.390(8) . ?
C58 C63 1.400(8) . ?
C59 C60 1.382(9) . ?
C59 H59 0.9500 . ?
C60 C61 1.382(10) . ?
C60 H60 0.9500 . ?
C61 C62 1.377(10) . ?
C61 H61 0.9500 . ?
C62 C63 1.389(9) . ?
C62 H62 0.9500 . ?
C63 H63 0.9500 . ?
C64 C65 1.489(8) . ?
C65 C70 1.388(8) . ?
C65 C66 1.396(8) . ?
C66 C67 1.389(8) . ?
C66 H66 0.9500 . ?
C67 C68 1.393(10) . ?
C67 H67 0.9500 . ?
C68 C69 1.386(10) . ?
C68 H68 0.9500 . ?
C69 C70 1.388(9) . ?
C69 H69 0.9500 . ?
C70 H70 0.9500 . ?
C71 C72 1.499(7) . ?
C72 C77 1.382(8) . ?
C72 C73 1.385(8) . ?
C73 C74 1.389(9) . ?
C73 H73 0.9500 . ?
C74 C75 1.381(11) . ?
C74 H74 0.9500 . ?
C75 C76 1.369(11) . ?
C75 H75 0.9500 . ?
C76 C77 1.385(9) . ?
C76 H76 0.9500 . ?
C77 H77 0.9500 . ?
C78 C79 1.490(7) . ?
C79 C80 1.385(9) . ?
C79 C84 1.389(8) . ?
C80 C81 1.385(9) . ?
C80 H80 0.9500 . ?
C81 C82 1.370(10) . ?
C81 H81 0.9500 . ?
C82 C83 1.381(9) . ?
C82 H82 0.9500 . ?
C83 C84 1.380(8) . ?
C83 H83 0.9500 . ?
C84 H84 0.9500 . ?
O37 C85 1.450(9) . ?
O37 H37 0.8400 . ?
C85 C86 1.554(12) . ?
C85 H85A 0.9900 . ?
C85 H85B 0.9900 . ?
C86 H86A 0.9800 . ?
C86 H86B 0.9800 . ?
C86 H86C 0.9800 . ?
O39 C87 1.451(13) . ?
O39 H39A 0.8400 . ?
C87 C88 1.550(16) . ?
C87 H87A 0.9900 . ?
C87 H87B 0.9900 . ?
C88 H88A 0.9800 . ?
C88 H88B 0.9800 . ?
C88 H88C 0.9800 . ?
O39B C87B 1.439(13) . ?
O39B H39B 0.8400 . ?
C87B C88B 1.553(16) . ?
C87B H87C 0.9900 . ?
C87B H87D 0.9900 . ?
C88B H88D 0.9800 . ?
C88B H88E 0.9800 . ?
C88B H88F 0.9800 . ?
